data_2004361
loop_
_publ_author_name
'Bu, X.'
'Gier, T. E.'
'Stucky, G. D.'

_publ_section_title
;
 Tetramethylammonium Lithium Zinc Cyanide, [N(CH~3~)~4~]LiZn(CN)~4~
;
_journal_issue 1
_journal_name_full 'Acta Crystallographica Section C'
_journal_page_first 14
_journal_page_last 16
_journal_paper_doi 10.1107/S0108270195009176
_journal_volume 52
_journal_year 1996
_chemical_formula_moiety 'Zn Li N5 C8 H12 '
_chemical_formula_sum 'C8 H12 Li N5 Zn'
_chemical_formula_weight 250.53
_chemical_name_systematic ?
_space_group_IT_number 216
_symmetry_cell_setting cubic
_symmetry_space_group_name_Hall 'F -4 2 3'
_symmetry_space_group_name_H-M 'F -4 3 m'
_cell_angle_alpha 90.0
_cell_angle_beta 90.0
_cell_angle_gamma 90.0
_cell_formula_units_Z 4
_cell_length_a 11.7739(13)
_cell_length_b 11.7739(13)
_cell_length_c 11.7739(13)
_cell_measurement_reflns_used 26
_cell_measurement_temperature 293
_cell_measurement_theta_max 15.00
_cell_measurement_theta_min 7.50
_cell_volume 1632.2(3)
_computing_cell_refinement UCLA
_computing_data_collection 'UCLA (Strouse, 1991)'
_computing_data_reduction UCLA
_computing_molecular_graphics 'NRCVAX ORTEPII (Johnson, 1976)'
_computing_publication_material 'NRCVAX TABLES'
_computing_structure_refinement 'NRCVAX LSTSQ'
_computing_structure_solution 'SHELXS86 (Sheldrick, 1985)'
_diffrn_ambient_temperature 293
_diffrn_measurement_device 'Huber four-circle'
_diffrn_measurement_method \q/2\q
_diffrn_radiation_monochromator graphite
_diffrn_radiation_source 'xray tube'
_diffrn_radiation_type 'Molybdenum K\a'
_diffrn_radiation_wavelength 0.70930
_diffrn_reflns_av_R_equivalents 0.042
_diffrn_reflns_limit_h_max 12
_diffrn_reflns_limit_h_min 1
_diffrn_reflns_limit_k_max 8
_diffrn_reflns_limit_k_min 0
_diffrn_reflns_limit_l_max 7
_diffrn_reflns_limit_l_min 0
_diffrn_reflns_number 316
_diffrn_reflns_theta_max 22.40
_diffrn_reflns_theta_min 0.00
_diffrn_standards_decay_% 2.1
_diffrn_standards_interval_count 97
_diffrn_standards_number 3
_exptl_absorpt_coefficient_mu 1.52
_exptl_absorpt_correction_T_max 0.641
_exptl_absorpt_correction_T_min 0.552
_exptl_absorpt_correction_type 'empirical from \y scans (North, Phillips & Mathews, 1968)'
_exptl_crystal_colour Transparent
_exptl_crystal_density_diffrn 1.020
_exptl_crystal_description Tetrahedra
_exptl_crystal_F_000 512
_exptl_crystal_size_max 0.33
_exptl_crystal_size_mid 0.33
_exptl_crystal_size_min 0.33
_refine_diff_density_max 0.21
_refine_diff_density_min -0.23
_refine_ls_abs_structure_details 'Flack (1983)'
_refine_ls_abs_structure_Flack 0.56(19)
_refine_ls_extinction_coef 1.2(3)
_refine_ls_extinction_method 'Larson (1970)'
_refine_ls_goodness_of_fit_obs 3.05
_refine_ls_matrix_type full
_refine_ls_number_parameters 15
_refine_ls_number_reflns 79
_refine_ls_R_factor_all 0.031
_refine_ls_R_factor_obs 0.031
_refine_ls_shift/esd_max 0.002
_refine_ls_structure_factor_coef F
_refine_ls_weighting_details 'w = 1/\s^2^(F)'
_refine_ls_weighting_scheme calc
_refine_ls_wR_factor_all 0.033
_refine_ls_wR_factor_obs 0.033
_reflns_number_observed 79
_reflns_number_total 79
_reflns_observed_criterion 'Inet > 3.0\s(Inet)'
_cod_data_source_file br1114.cif
_cod_data_source_block a
_cod_depositor_comments
;
 Marking attached hydrogen atoms.

 Antanas Vaitkus,
 2017-07-11

The following automatic conversions were performed:
'_symmetry_cell_setting' value 'Cubic' changed to 'cubic' according to
'/home/saulius/struct/CIF-dictionaries/cif_core.dic' dictionary named
'cif_core.dic' version 2.4.1 from 2010-06-29.

Automatic conversion script
Id: cif_fix_enum 1527 2010-12-29 10:47:43Z saulius 

The following automatic conversions were performed:

'_symmetry_cell_setting' value 'Cubic' changed to 'cubic' according
to /home/saulius/struct/CIF-dictionaries/cif_core.dic dictionary
named 'cif_core.dic' version 2.4.1 from 2010-06-29.

Automatic conversion script
Id: cif_fix_values 1715 2011-07-08 13:25:40Z adriana 

The following automatic conversions were performed:

'_refine_ls_weighting_scheme' value '1/\s^2^(F)' was changed to
'calc'. New tag '_refine_ls_weighting_details' was created. The value
of the new tag was set to 'w = 1/\s^2^(F)'.

Automatic conversion script
Id: cif_fix_values 3143 2015-03-26 13:38:13Z robertas 
;
_cod_original_cell_volume 1632.15(18)
_cod_original_formula_sum 'Zn Li N5 C8 H12 '
_cod_database_code 2004361

loop_
_symmetry_equiv_pos_as_xyz
x,y,z
x,1/2+y,1/2+z
1/2+x,y,1/2+z
1/2+x,1/2+y,z
y,z,x
y,1/2+z,1/2+x
1/2+y,z,1/2+x
1/2+y,1/2+z,x
z,x,y
z,1/2+x,1/2+y
1/2+z,x,1/2+y
1/2+z,1/2+x,y
y,-x,-z
y,1/2-x,1/2-z
1/2+y,-x,1/2-z
1/2+y,1/2-x,-z
z,-y,-x
z,1/2-y,1/2-x
1/2+z,-y,1/2-x
1/2+z,1/2-y,-x
x,-z,-y
x,1/2-z,1/2-y
1/2+x,-z,1/2-y
1/2+x,1/2-z,-y
-x,-y,z
-x,1/2-y,1/2+z
1/2-x,-y,1/2+z
1/2-x,1/2-y,z
-z,x,-y
-z,1/2+x,1/2-y
1/2-z,x,1/2-y
1/2-z,1/2+x,-y
-x,y,-z
-x,1/2+y,1/2-z
1/2-x,y,1/2-z
1/2-x,1/2+y,-z
-y,-z,x
-y,1/2-z,1/2+x
1/2-y,-z,1/2+x
1/2-y,1/2-z,x
-z,-x,y
-z,1/2-x,1/2+y
1/2-z,-x,1/2+y
1/2-z,1/2-x,y
-y,x,-z
-y,1/2+x,1/2-z
1/2-y,x,1/2-z
1/2-y,1/2+x,-z
-z,y,-x
-z,1/2+y,1/2-x
1/2-z,y,1/2-x
1/2-z,1/2+y,-x
-x,z,-y
-x,1/2+z,1/2-y
1/2-x,z,1/2-y
1/2-x,1/2+z,-y
-y,z,-x
-y,1/2+z,1/2-x
1/2-y,z,1/2-x
1/2-y,1/2+z,-x
z,y,x
z,1/2+y,1/2+x
1/2+z,y,1/2+x
1/2+z,1/2+y,x
x,z,y
x,1/2+z,1/2+y
1/2+x,z,1/2+y
1/2+x,1/2+z,y
y,x,z
y,1/2+x,1/2+z
1/2+y,x,1/2+z
1/2+y,1/2+x,z
y,-z,-x
y,1/2-z,1/2-x
1/2+y,-z,1/2-x
1/2+y,1/2-z,-x
-y,-x,z
-y,1/2-x,1/2+z
1/2-y,-x,1/2+z
1/2-y,1/2-x,z
-z,-y,x
-z,1/2-y,1/2+x
1/2-z,-y,1/2+x
1/2-z,1/2-y,x
-x,-z,y
-x,1/2-z,1/2+y
1/2-x,-z,1/2+y
1/2-x,1/2-z,y
x,-y,-z
x,1/2-y,1/2-z
1/2+x,-y,1/2-z
1/2+x,1/2-y,-z
z,-x,-y
z,1/2-x,1/2-y
1/2+z,-x,1/2-y
1/2+z,1/2-x,-y

loop_
_atom_site_aniso_label
_atom_site_aniso_U_11
_atom_site_aniso_U_22
_atom_site_aniso_U_33
_atom_site_aniso_U_12
_atom_site_aniso_U_13
_atom_site_aniso_U_23
_atom_site_aniso_type_symbol
Zn1 0.0782(9) 0.0782 0.0782 0.00000 0.00000 0.00000 Zn
Li1 0.076(7) 0.076 0.076 0.00000 0.00000 0.00000 Li
C1 0.123(4) 0.123 0.123 -0.083(8) -0.083 -0.083 C
N1 0.132(4) 0.132 0.132 0.003(10) 0.003 0.003 N
C2 0.260(15) 0.260 0.260 -0.13(2) -0.128 -0.128 C
N2 0.099(4) 0.099 0.099 0.00000 0.00000 0.00000 N

loop_
_atom_site_label
_atom_site_fract_x
_atom_site_fract_y
_atom_site_fract_z
_atom_site_U_iso_or_equiv
_atom_site_thermal_displace_type
_atom_site_refinement_flags
_atom_site_type_symbol
_atom_site_attached_hydrogens
Zn1 0.00000 0.00000 0.00000 0.0782(5) Uani S Zn 0
Li1 0.25000 0.25000 0.25000 0.076(4) Uani S Li 0
C1 0.1549(5) 0.1549 0.1549 0.123(3) Uani S C 0
N1 0.1013(7) 0.1013 0.1013 0.132(3) Uani S N 0
C2 0.5765(11) 0.5765 0.5765 0.260(8) Uani S C 3
N2 0.50000 0.50000 0.50000 0.100(2) Uani S N 0

loop_
_atom_type_symbol
_atom_type_scat_dispersion_real
_atom_type_scat_dispersion_imag
_atom_type_scat_source
Zn 0.222 1.431 'International Tables Vol. IV Table 2.2B'
Li 0.000 0.000 'International Tables Vol. IV Table 2.2B'
N 0.004 0.003 'International Tables Vol. IV Table 2.2B'
C 0.002 0.002 'International Tables Vol. IV Table 2.2B'
H 0.000 0.000 'International Tables Vol. IV Table 2.2B'

loop_
_geom_angle_atom_site_label_1
_geom_angle_atom_site_label_2
_geom_angle_atom_site_label_3
_geom_angle_site_symmetry_3
_geom_angle
_geom_angle_publ_flag
N1 Zn1 N1a 13 109.47 yes
C1 Li1 C1d 14 109.47 yes
Li1 C1 N1 . 180.0 yes
Zn1 N1 C1 . 180.0 yes
C2 N2 C2g 13_566 109.47 yes

loop_
_geom_bond_atom_site_label_1
_geom_bond_atom_site_label_2
_geom_bond_distance
_geom_bond_publ_flag
Zn1 N1 2.065(14) yes
Li1 C1 1.939(11) yes
C1 N1 1.094(18) yes
C2 N2 1.56(2) yes
